data_4303493
loop_
_publ_author_name
'Haisheng Xu'
'Lili Li'
'Bin Liu'
'Ganglin Xue'
'Huaiming Hu'
'Feng Fu'
'Jiwu Wang'

_publ_section_title
;
AsMo7O27-Bridged Dinuclear Sandwich-Type Heteropolymolybdates of Cr(III)
and Fe(III): Magnetism of [MM'(AsMo7O27)2]12- with MM' = FeFe, CrFe,
and CrCr
;
_journal_name_full 'Inorganic Chemistry'
_journal_page_first 10275
_journal_page_last 10280
_journal_paper_doi 10.1021/ic901416m
_journal_volume 48
_journal_year 2009
_chemical_formula_sum 'As2 Fe2 H72 Mo14 N12 O66'
_chemical_formula_weight 2901.40
_chemical_name_systematic
; 
 ? 
;
_space_group_IT_number 14
_symmetry_cell_setting monoclinic
_symmetry_space_group_name_Hall '-P 2yn'
_symmetry_space_group_name_H-M 'P 1 21/n 1'
_atom_sites_solution_hydrogens none
_atom_sites_solution_primary direct
_atom_sites_solution_secondary difmap
_audit_creation_method SHELXL-97
_cell_angle_alpha 90.00
_cell_angle_beta 91.707(3)
_cell_angle_gamma 90.00
_cell_formula_units_Z 2
_cell_length_a 11.319(2)
_cell_length_b 19.376(3)
_cell_length_c 16.301(3)
_cell_measurement_temperature 293(2)
_cell_volume 3573.5(11)
_computing_cell_refinement 'Bruker SMART'
_computing_data_collection 'Bruker SMART'
_computing_data_reduction 'Bruker SAINT'
_computing_molecular_graphics 'Bruker SHELXTL'
_computing_publication_material 'Bruker SHELXTL'
_computing_structure_refinement 'SHELXL-97 (Sheldrick, 1997)'
_computing_structure_solution 'SHELXS-97 (Sheldrick, 1990)'
_diffrn_ambient_temperature 293(2)
_diffrn_measured_fraction_theta_full 0.999
_diffrn_measured_fraction_theta_max 0.999
_diffrn_measurement_device_type 'CCD area detector'
_diffrn_measurement_method 'phi and omega scans'
_diffrn_radiation_monochromator graphite
_diffrn_radiation_source 'fine-focus sealed tube'
_diffrn_radiation_type MoK\a
_diffrn_radiation_wavelength 0.71073
_diffrn_reflns_av_R_equivalents 0.0440
_diffrn_reflns_av_sigmaI/netI 0.0588
_diffrn_reflns_limit_h_max 11
_diffrn_reflns_limit_h_min -13
_diffrn_reflns_limit_k_max 22
_diffrn_reflns_limit_k_min -23
_diffrn_reflns_limit_l_max 14
_diffrn_reflns_limit_l_min -19
_diffrn_reflns_number 17825
_diffrn_reflns_theta_full 25.10
_diffrn_reflns_theta_max 25.10
_diffrn_reflns_theta_min 2.08
_diffrn_standards_decay_% 0
_diffrn_standards_interval_count 0
_diffrn_standards_interval_time 0
_diffrn_standards_number 0
_exptl_absorpt_coefficient_mu 3.797
_exptl_absorpt_correction_T_max 0.892
_exptl_absorpt_correction_T_min 0.833
_exptl_absorpt_correction_type multi-scan
_exptl_absorpt_process_details sadabs
_exptl_crystal_colour yellow
_exptl_crystal_density_diffrn 2.696
_exptl_crystal_density_method 'not measured'
_exptl_crystal_description block
_exptl_crystal_F_000 2780
_exptl_crystal_size_max 0.12
_exptl_crystal_size_mid 0.04
_exptl_crystal_size_min 0.03
_refine_diff_density_max 2.652
_refine_diff_density_min -0.921
_refine_diff_density_rms 0.218
_refine_ls_extinction_coef 0.00044(9)
_refine_ls_extinction_expression Fc^*^=kFc[1+0.001xFc^2^\l^3^/sin(2\q)]^-1/4^
_refine_ls_extinction_method none
_refine_ls_goodness_of_fit_ref 1.008
_refine_ls_hydrogen_treatment none
_refine_ls_matrix_type full
_refine_ls_number_parameters 382
_refine_ls_number_reflns 6361
_refine_ls_number_restraints 0
_refine_ls_restrained_S_all 1.008
_refine_ls_R_factor_all 0.0688
_refine_ls_R_factor_gt 0.0488
_refine_ls_shift/su_max 0.001
_refine_ls_shift/su_mean 0.000
_refine_ls_structure_factor_coef Fsqd
_refine_ls_weighting_details 'calc w=1/[\s^2^(Fo^2^)+(0.1042P)^2^+3.5426P] where P=(Fo^2^+2Fc^2^)/3'
_refine_ls_weighting_scheme calc
_refine_ls_wR_factor_gt 0.1515
_refine_ls_wR_factor_ref 0.1629
_reflns_number_gt 4492
_reflns_number_total 6361
_reflns_threshold_expression >2sigma(I)
_cod_data_source_file ic901416m_si_002.cif
_cod_data_source_block xb2053m
_cod_original_cell_volume 3573.4(11)
_cod_original_formula_sum 'H72 As2 Fe2 Mo14 N12 O66'
_cod_database_code 4303493

loop_
_symmetry_equiv_pos_as_xyz
'x, y, z'
'-x+1/2, y+1/2, -z+1/2'
'-x, -y, -z'
'x-1/2, -y-1/2, z-1/2'

loop_
_atom_site_label
_atom_site_type_symbol
_atom_site_fract_x
_atom_site_fract_y
_atom_site_fract_z
_atom_site_U_iso_or_equiv
_atom_site_adp_type
_atom_site_occupancy
_atom_site_symmetry_multiplicity
_atom_site_calc_flag
_atom_site_refinement_flags
_atom_site_disorder_assembly
_atom_site_disorder_group
As1 As 0.90307(8) 1.10980(5) 1.11337(6) 0.0206(2) Uani 1 1 d . . .
Fe1 Fe 1.06752(12) 1.05630(7) 0.95159(8) 0.0227(3) Uani 1 1 d . . .
Mo1 Mo 0.92478(8) 1.02210(4) 0.76274(5) 0.0241(2) Uani 1 1 d . . .
Mo2 Mo 0.76244(7) 0.88227(4) 0.88213(5) 0.0241(2) Uani 1 1 d . . .
Mo3 Mo 0.80963(8) 0.87977(5) 0.68498(5) 0.0292(2) Uani 1 1 d . . .
Mo4 Mo 0.95279(8) 0.75226(4) 0.78793(5) 0.0266(2) Uani 1 1 d . . .
Mo5 Mo 1.10519(8) 0.88854(4) 0.67028(5) 0.0273(2) Uani 1 1 d . . .
Mo6 Mo 1.22651(8) 1.02173(4) 0.76723(5) 0.0281(2) Uani 1 1 d . . .
Mo7 Mo 1.07012(8) 1.23554(4) 1.01011(5) 0.0262(2) Uani 1 1 d . . .
O1 O 0.8942(6) 0.7138(3) 0.8839(4) 0.0285(16) Uani 1 1 d . . .
O2 O 0.8974(7) 0.6932(4) 0.7165(4) 0.044(2) Uani 1 1 d . . .
O3 O 1.0997(7) 0.7327(4) 0.8016(4) 0.0383(18) Uani 1 1 d . . .
O4 O 0.7792(6) 0.8169(3) 0.7736(4) 0.0296(16) Uani 1 1 d . . .
O5 O 0.8109(7) 0.8256(4) 0.6008(4) 0.045(2) Uani 1 1 d . . .
O6 O 0.9832(6) 0.8307(3) 0.7164(4) 0.0274(15) Uani 1 1 d . . .
O7 O 0.6769(6) 0.9241(4) 0.6716(4) 0.0423(19) Uani 1 1 d . . .
O8 O 0.9273(6) 0.9487(3) 0.6617(4) 0.0286(15) Uani 1 1 d . . .
O9 O 0.8334(5) 0.9412(3) 0.7981(4) 0.0257(15) Uani 1 1 d . . .
O10 O 1.0847(7) 0.8689(4) 0.5682(4) 0.044(2) Uani 1 1 d . . .
O11 O 1.2170(6) 0.8362(4) 0.7052(4) 0.0357(18) Uani 1 1 d . . .
O12 O 1.1868(6) 0.9714(4) 0.6617(4) 0.0336(17) Uani 1 1 d . . .
O13 O 1.0801(5) 0.9418(3) 0.7939(4) 0.0222(14) Uani 1 1 d . . .
O14 O 0.6174(6) 0.8998(4) 0.8613(5) 0.0373(18) Uani 1 1 d . . .
O15 O 0.7593(6) 0.8058(3) 0.9430(4) 0.0279(15) Uani 1 1 d . . .
O16 O 0.8038(5) 0.9420(3) 0.9609(4) 0.0241(14) Uani 1 1 d . . .
O17 O 0.8136(6) 1.0706(4) 0.7192(4) 0.0368(18) Uani 1 1 d . . .
O18 O 0.9382(6) 1.0541(3) 0.8652(4) 0.0253(15) Uani 1 1 d . . .
O19 O 1.1893(6) 1.0548(3) 0.8660(4) 0.0297(16) Uani 1 1 d . . .
O20 O 1.0546(6) 1.0615(3) 0.7247(4) 0.0315(17) Uani 1 1 d . . .
O21 O 1.3384(6) 0.9638(4) 0.7922(4) 0.0382(18) Uani 1 1 d . . .
O22 O 1.3020(8) 1.0897(4) 0.7265(5) 0.051(2) Uani 1 1 d . . .
O23 O 0.9465(6) 1.0473(3) 1.0409(4) 0.0245(15) Uani 1 1 d . . .
O24 O 1.0653(6) 1.1575(3) 0.9484(4) 0.0296(16) Uani 1 1 d . . .
O25 O 1.0363(5) 1.1611(3) 1.1165(4) 0.0234(14) Uani 1 1 d . . .
O26 O 0.9248(6) 1.2607(4) 1.0043(4) 0.0406(19) Uani 1 1 d . . .
O27 O 1.1439(7) 1.2926(3) 0.9492(4) 0.0387(19) Uani 1 1 d . . .
O101 O 0.1996(10) 0.6952(6) 0.6361(6) 0.085(3) Uiso 1 1 d . . .
O102 O 0.5703(9) 0.0364(6) 0.7786(6) 0.079(3) Uiso 1 1 d . . .
O103 O 0.6953(10) 0.0764(6) 0.9297(7) 0.088(3) Uiso 1 1 d . . .
O104 O 0.6749(11) 0.6947(7) 0.6412(8) 0.107(4) Uiso 1 1 d . . .
O105 O 0.6457(12) 0.6779(7) 0.9074(8) 0.107(4) Uiso 1 1 d . . .
O106 O 0.9890(12) 0.7264(7) 0.5385(8) 0.113(4) Uiso 1 1 d . . .
O107 O 0.9116(14) 0.9312(8) 0.4567(9) 0.143(6) Uiso 1 1 d . . .
O108 O 0.9574(18) 0.5723(10) 0.9000(12) 0.195(8) Uiso 1 1 d . . .
O109 O 0.775(2) 0.0305(12) 0.5333(14) 0.092(7) Uiso 0.50 1 d P . .
O110 O 0.075(2) 0.4166(10) 0.8778(14) 0.210(8) Uiso 1 1 d . . .
O111 O 0.4331(19) 0.0591(11) 0.9450(13) 0.212(9) Uiso 1 1 d . . .
O112 O 0.602(2) 0.1242(13) 0.0723(16) 0.112(9) Uiso 0.50 1 d P . .
O113 O 0.005(2) 0.2063(13) 0.7386(15) 0.102(7) Uiso 0.50 1 d P . .
O114 O 0.819(3) 0.3740(17) 0.065(2) 0.153(12) Uiso 0.50 1 d P . .

loop_
_atom_site_aniso_label
_atom_site_aniso_U_11
_atom_site_aniso_U_22
_atom_site_aniso_U_33
_atom_site_aniso_U_23
_atom_site_aniso_U_13
_atom_site_aniso_U_12
As1 0.0227(5) 0.0193(5) 0.0200(5) -0.0002(4) 0.0036(4) 0.0014(4)
Fe1 0.0264(8) 0.0193(7) 0.0228(8) -0.0006(5) 0.0067(6) -0.0010(6)
Mo1 0.0285(5) 0.0210(5) 0.0227(5) 0.0021(3) 0.0014(4) 0.0017(4)
Mo2 0.0225(4) 0.0243(5) 0.0255(5) -0.0007(3) 0.0021(3) -0.0012(3)
Mo3 0.0313(5) 0.0306(5) 0.0252(5) -0.0012(4) -0.0052(4) -0.0010(4)
Mo4 0.0360(5) 0.0198(5) 0.0242(5) -0.0031(3) 0.0041(4) -0.0002(4)
Mo5 0.0325(5) 0.0275(5) 0.0224(5) -0.0038(4) 0.0076(4) -0.0010(4)
Mo6 0.0299(5) 0.0274(5) 0.0275(5) -0.0036(4) 0.0113(4) -0.0058(4)
Mo7 0.0350(5) 0.0190(5) 0.0248(5) 0.0009(3) 0.0046(4) 0.0004(4)
O1 0.032(4) 0.022(4) 0.031(4) 0.003(3) 0.004(3) -0.003(3)
O2 0.067(6) 0.030(4) 0.034(4) -0.009(3) 0.000(4) -0.007(4)
O3 0.043(5) 0.037(4) 0.035(4) -0.003(3) 0.008(3) 0.012(4)
O4 0.033(4) 0.023(4) 0.032(4) -0.002(3) 0.000(3) -0.003(3)
O5 0.057(5) 0.052(5) 0.025(4) -0.009(4) -0.008(4) -0.011(4)
O6 0.033(4) 0.023(4) 0.027(4) -0.001(3) 0.005(3) -0.001(3)
O7 0.035(4) 0.052(5) 0.040(5) -0.002(4) -0.011(3) 0.007(4)
O8 0.031(4) 0.029(4) 0.025(4) 0.003(3) -0.001(3) 0.007(3)
O9 0.026(4) 0.028(4) 0.023(4) 0.002(3) 0.003(3) -0.002(3)
O10 0.057(5) 0.053(5) 0.021(4) -0.009(3) 0.007(4) -0.006(4)
O11 0.032(4) 0.036(4) 0.040(4) -0.003(3) 0.010(3) 0.004(3)
O12 0.041(4) 0.034(4) 0.026(4) -0.002(3) 0.016(3) -0.003(3)
O13 0.025(3) 0.018(3) 0.024(3) 0.000(3) 0.004(3) -0.002(3)
O14 0.021(4) 0.041(4) 0.049(5) 0.003(4) -0.003(3) 0.001(3)
O15 0.035(4) 0.020(3) 0.030(4) 0.001(3) 0.007(3) -0.004(3)
O16 0.019(3) 0.024(4) 0.029(4) 0.004(3) 0.003(3) 0.001(3)
O17 0.037(4) 0.039(4) 0.034(4) 0.011(3) -0.001(3) 0.008(3)
O18 0.032(4) 0.026(4) 0.017(3) 0.001(3) 0.003(3) -0.001(3)
O19 0.026(4) 0.039(4) 0.024(4) -0.008(3) 0.007(3) -0.003(3)
O20 0.046(4) 0.023(4) 0.026(4) 0.005(3) 0.012(3) 0.001(3)
O21 0.032(4) 0.047(5) 0.035(4) -0.011(4) 0.005(3) 0.008(4)
O22 0.065(6) 0.047(5) 0.045(5) -0.007(4) 0.033(4) -0.028(4)
O23 0.033(4) 0.022(3) 0.018(3) -0.001(3) 0.007(3) 0.003(3)
O24 0.044(4) 0.028(4) 0.017(3) 0.003(3) -0.001(3) 0.000(3)
O25 0.023(3) 0.025(4) 0.021(3) -0.005(3) 0.003(3) 0.002(3)
O26 0.035(4) 0.048(5) 0.039(4) -0.006(4) 0.001(3) 0.011(4)
O27 0.059(5) 0.026(4) 0.032(4) 0.008(3) 0.012(4) -0.004(4)

loop_
_atom_type_symbol
_atom_type_description
_atom_type_scat_dispersion_real
_atom_type_scat_dispersion_imag
_atom_type_scat_source
As As 0.0499 2.0058 'International Tables Vol C Tables 4.2.6.8 and 6.1.1.4'
Fe Fe 0.3463 0.8444 'International Tables Vol C Tables 4.2.6.8 and 6.1.1.4'
H H 0.0000 0.0000 'International Tables Vol C Tables 4.2.6.8 and 6.1.1.4'
N N 0.0061 0.0033 'International Tables Vol C Tables 4.2.6.8 and 6.1.1.4'
Mo Mo -1.6832 0.6857 'International Tables Vol C Tables 4.2.6.8 and 6.1.1.4'
O O 0.0106 0.0060 'International Tables Vol C Tables 4.2.6.8 and 6.1.1.4'

loop_
_geom_angle_atom_site_label_1
_geom_angle_atom_site_label_2
_geom_angle_atom_site_label_3
_geom_angle
_geom_angle_site_symmetry_1
_geom_angle_site_symmetry_3
_geom_angle_publ_flag
O23 As1 O25 98.5(3) . . ?
O23 As1 O13 98.9(3) . 3_777 ?
O25 As1 O13 102.3(3) . 3_777 ?
O24 Fe1 O19 90.2(3) . . ?
O24 Fe1 O18 89.7(3) . . ?
O19 Fe1 O18 90.8(3) . . ?
O24 Fe1 O16 90.6(3) . 3_777 ?
O19 Fe1 O16 89.7(3) . 3_777 ?
O18 Fe1 O16 179.4(3) . 3_777 ?
O24 Fe1 O23 174.4(3) . 3_777 ?
O19 Fe1 O23 94.9(3) . 3_777 ?
O18 Fe1 O23 87.9(3) . 3_777 ?
O16 Fe1 O23 91.7(3) 3_777 3_777 ?
O24 Fe1 O23 95.5(3) . . ?
O19 Fe1 O23 174.1(3) . . ?
O18 Fe1 O23 90.5(3) . . ?
O16 Fe1 O23 89.0(3) 3_777 . ?
O23 Fe1 O23 79.4(3) 3_777 . ?
O17 Mo1 O18 103.8(3) . . ?
O17 Mo1 O20 103.0(3) . . ?
O18 Mo1 O20 97.4(3) . . ?
O17 Mo1 O9 99.9(3) . . ?
O18 Mo1 O9 91.9(3) . . ?
O20 Mo1 O9 152.4(3) . . ?
O17 Mo1 O8 94.1(3) . . ?
O18 Mo1 O8 158.9(3) . . ?
O20 Mo1 O8 89.2(3) . . ?
O9 Mo1 O8 73.8(3) . . ?
O17 Mo1 O13 167.0(3) . . ?
O18 Mo1 O13 89.2(3) . . ?
O20 Mo1 O13 75.2(3) . . ?
O9 Mo1 O13 79.0(2) . . ?
O8 Mo1 O13 73.1(2) . . ?
O14 Mo2 O16 104.2(3) . . ?
O14 Mo2 O15 104.0(3) . . ?
O16 Mo2 O15 98.5(3) . . ?
O14 Mo2 O9 99.0(3) . . ?
O16 Mo2 O9 91.2(3) . . ?
O15 Mo2 O9 151.9(3) . . ?
O14 Mo2 O4 93.5(3) . . ?
O16 Mo2 O4 158.7(3) . . ?
O15 Mo2 O4 88.4(3) . . ?
O9 Mo2 O4 74.2(3) . . ?
O14 Mo2 O25 166.2(3) . 3_777 ?
O16 Mo2 O25 89.6(2) . 3_777 ?
O15 Mo2 O25 75.0(3) . 3_777 ?
O9 Mo2 O25 78.8(2) . 3_777 ?
O4 Mo2 O25 72.7(2) . 3_777 ?
O5 Mo3 O7 103.2(4) . . ?
O5 Mo3 O4 102.5(3) . . ?
O7 Mo3 O4 103.5(3) . . ?
O5 Mo3 O8 104.0(3) . . ?
O7 Mo3 O8 103.4(3) . . ?
O4 Mo3 O8 136.4(3) . . ?
O5 Mo3 O9 171.3(3) . . ?
O7 Mo3 O9 85.5(3) . . ?
O4 Mo3 O9 74.6(2) . . ?
O8 Mo3 O9 74.0(2) . . ?
O5 Mo3 O6 84.0(3) . . ?
O7 Mo3 O6 172.8(3) . . ?
O4 Mo3 O6 74.6(3) . . ?
O8 Mo3 O6 74.5(2) . . ?
O9 Mo3 O6 87.3(2) . . ?
O3 Mo4 O2 105.7(4) . . ?
O3 Mo4 O1 99.8(3) . . ?
O2 Mo4 O1 99.7(3) . . ?
O3 Mo4 O6 93.6(3) . . ?
O2 Mo4 O6 100.4(3) . . ?
O1 Mo4 O6 151.9(3) . . ?
O3 Mo4 O25 92.4(3) . 3_777 ?
O2 Mo4 O25 161.8(3) . 3_777 ?
O1 Mo4 O25 74.7(2) . 3_777 ?
O6 Mo4 O25 80.1(2) . 3_777 ?
O3 Mo4 O4 160.3(3) . . ?
O2 Mo4 O4 90.0(3) . . ?
O1 Mo4 O4 88.8(3) . . ?
O6 Mo4 O4 71.7(2) . . ?
O25 Mo4 O4 72.7(2) 3_777 . ?
O11 Mo5 O10 105.6(4) . . ?
O11 Mo5 O12 100.0(3) . . ?
O10 Mo5 O12 99.9(3) . . ?
O11 Mo5 O6 93.2(3) . . ?
O10 Mo5 O6 99.8(3) . . ?
O12 Mo5 O6 152.3(3) . . ?
O11 Mo5 O13 94.8(3) . . ?
O10 Mo5 O13 159.5(3) . . ?
O12 Mo5 O13 75.6(2) . . ?
O6 Mo5 O13 79.1(2) . . ?
O11 Mo5 O8 161.7(3) . . ?
O10 Mo5 O8 87.7(3) . . ?
O12 Mo5 O8 89.6(3) . . ?
O6 Mo5 O8 71.9(3) . . ?
O13 Mo5 O8 72.4(2) . . ?
O22 Mo6 O21 102.7(4) . . ?
O22 Mo6 O19 101.9(3) . . ?
O21 Mo6 O19 102.2(3) . . ?
O22 Mo6 O12 98.1(3) . . ?
O21 Mo6 O12 91.7(3) . . ?
O19 Mo6 O12 152.4(3) . . ?
O22 Mo6 O20 93.2(4) . . ?
O21 Mo6 O20 160.2(3) . . ?
O19 Mo6 O20 85.9(3) . . ?
O12 Mo6 O20 74.1(3) . . ?
O22 Mo6 O13 162.4(4) . . ?
O21 Mo6 O13 92.6(3) . . ?
O19 Mo6 O13 83.2(3) . . ?
O12 Mo6 O13 72.2(2) . . ?
O20 Mo6 O13 70.2(2) . . ?
O26 Mo7 O27 105.5(4) . . ?
O26 Mo7 O24 101.1(3) . . ?
O27 Mo7 O24 102.8(3) . . ?
O26 Mo7 O1 94.4(3) . 3_777 ?
O27 Mo7 O1 95.4(3) . 3_777 ?
O24 Mo7 O1 151.8(3) . 3_777 ?
O26 Mo7 O15 161.9(3) . 3_777 ?
O27 Mo7 O15 89.9(3) . 3_777 ?
O24 Mo7 O15 84.3(3) . 3_777 ?
O1 Mo7 O15 74.3(3) 3_777 3_777 ?
O26 Mo7 O25 92.2(3) . . ?
O27 Mo7 O25 159.2(3) . . ?
O24 Mo7 O25 83.9(2) . . ?
O1 Mo7 O25 72.1(2) 3_777 . ?
O15 Mo7 O25 71.0(2) 3_777 . ?
Mo4 O1 Mo7 117.1(3) . 3_777 ?
Mo3 O4 Mo2 105.1(3) . . ?
Mo3 O4 Mo4 104.2(3) . . ?
Mo2 O4 Mo4 108.8(3) . . ?
Mo5 O6 Mo4 144.9(4) . . ?
Mo5 O6 Mo3 107.2(3) . . ?
Mo4 O6 Mo3 107.5(3) . . ?
Mo3 O8 Mo1 106.1(3) . . ?
Mo3 O8 Mo5 104.0(3) . . ?
Mo1 O8 Mo5 108.2(3) . . ?
Mo2 O9 Mo1 152.9(4) . . ?
Mo2 O9 Mo3 103.1(3) . . ?
Mo1 O9 Mo3 103.6(3) . . ?
Mo5 O12 Mo6 116.9(3) . . ?
As1 O13 Mo5 118.1(3) 3_777 . ?
As1 O13 Mo6 117.8(3) 3_777 . ?
Mo5 O13 Mo6 91.6(2) . . ?
As1 O13 Mo1 126.4(3) 3_777 . ?
Mo5 O13 Mo1 102.4(2) . . ?
Mo6 O13 Mo1 92.9(2) . . ?
Mo2 O15 Mo7 117.6(3) . 3_777 ?
Mo2 O16 Fe1 133.8(3) . 3_777 ?
Mo1 O18 Fe1 134.9(4) . . ?
Mo6 O19 Fe1 145.1(4) . . ?
Mo1 O20 Mo6 118.3(3) . . ?
As1 O23 Fe1 128.0(3) . 3_777 ?
As1 O23 Fe1 128.7(3) . . ?
Fe1 O23 Fe1 100.6(3) 3_777 . ?
Mo7 O24 Fe1 144.8(4) . . ?
As1 O25 Mo4 116.8(3) . 3_777 ?
As1 O25 Mo7 118.8(3) . . ?
Mo4 O25 Mo7 92.7(2) 3_777 . ?
As1 O25 Mo2 126.3(3) . 3_777 ?
Mo4 O25 Mo2 102.5(2) 3_777 3_777 ?
Mo7 O25 Mo2 92.7(2) . 3_777 ?

loop_
_geom_bond_atom_site_label_1
_geom_bond_atom_site_label_2
_geom_bond_distance
_geom_bond_site_symmetry_2
_geom_bond_publ_flag
As1 O23 1.770(6) . ?
As1 O25 1.806(6) . ?
As1 O13 1.817(6) 3_777 ?
Fe1 O24 1.962(7) . ?
Fe1 O19 1.991(6) . ?
Fe1 O18 2.001(7) . ?
Fe1 O16 2.008(6) 3_777 ?
Fe1 O23 2.019(6) 3_777 ?
Fe1 O23 2.036(6) . ?
Mo1 O17 1.709(7) . ?
Mo1 O18 1.783(6) . ?
Mo1 O20 1.784(7) . ?
Mo1 O9 1.974(6) . ?
Mo1 O8 2.177(6) . ?
Mo1 O13 2.391(6) . ?
Mo2 O14 1.701(7) . ?
Mo2 O16 1.782(6) . ?
Mo2 O15 1.784(6) . ?
Mo2 O9 1.971(6) . ?
Mo2 O4 2.189(6) . ?
Mo2 O25 2.427(6) 3_777 ?
Mo3 O5 1.727(7) . ?
Mo3 O7 1.739(7) . ?
Mo3 O4 1.929(6) . ?
Mo3 O8 1.933(7) . ?
Mo3 O9 2.204(6) . ?
Mo3 O6 2.228(7) . ?
Mo4 O3 1.714(7) . ?
Mo4 O2 1.737(7) . ?
Mo4 O1 1.872(6) . ?
Mo4 O6 1.952(6) . ?
Mo4 O25 2.290(6) 3_777 ?
Mo4 O4 2.336(7) . ?
Mo5 O11 1.706(7) . ?
Mo5 O10 1.716(7) . ?
Mo5 O12 1.860(7) . ?
Mo5 O6 1.947(6) . ?
Mo5 O13 2.290(6) . ?
Mo5 O8 2.327(6) . ?
Mo6 O22 1.714(7) . ?
Mo6 O21 1.731(7) . ?
Mo6 O19 1.794(6) . ?
Mo6 O12 2.016(7) . ?
Mo6 O20 2.186(7) . ?
Mo6 O13 2.319(6) . ?
Mo7 O26 1.716(7) . ?
Mo7 O27 1.719(7) . ?
Mo7 O24 1.816(6) . ?
Mo7 O1 2.017(6) 3_777 ?
Mo7 O15 2.206(7) 3_777 ?
Mo7 O25 2.297(6) . ?
O1 Mo7 2.017(6) 3_777 ?
O13 As1 1.817(6) 3_777 ?
O15 Mo7 2.206(7) 3_777 ?
O16 Fe1 2.008(6) 3_777 ?
O23 Fe1 2.019(6) 3_777 ?
O25 Mo4 2.290(6) 3_777 ?
O25 Mo2 2.427(6) 3_777 ?
